data_4348495
loop_
_publ_author_name
'Banti, Christina N.'
'Papatriantafyllopoulou, Constantina'
'Manoli, Maria'
'Tasiopoulos, Anastasios J.'
'Hadjikakou, Sotiris K.'

_publ_section_title
;
 Nimesulide Silver Metallodrugs, Containing the Mitochondriotropic,
 Triaryl Derivatives of Pnictogen; Anticancer Activity against Human
 Breast Cancer Cells.
;
_journal_issue 17
_journal_name_full 'Inorganic chemistry'
_journal_page_first 8681
_journal_page_last 8696
_journal_paper_doi 10.1021/acs.inorgchem.6b01241
_journal_volume 55
_journal_year 2016
_chemical_formula_moiety 'C34 H32 Ag N2 O5 P S'
_chemical_formula_sum 'C34 H32 Ag N2 O5 P S'
_chemical_formula_weight 719.52
_space_group_IT_number 2
_space_group_name_Hall '-P 1'
_space_group_name_H-M_alt 'P -1'
_symmetry_cell_setting triclinic
_symmetry_space_group_name_H-M 'P -1'
_atom_sites_solution_hydrogens geom
_atom_sites_solution_primary direct
_atom_sites_solution_secondary difmap
_audit_creation_method SHELXL-97
_cell_angle_alpha 94.375(5)
_cell_angle_beta 102.621(5)
_cell_angle_gamma 111.303(5)
_cell_formula_units_Z 2
_cell_length_a 9.460(5)
_cell_length_b 11.154(5)
_cell_length_c 16.521(5)
_cell_measurement_reflns_used 4419
_cell_measurement_temperature 100(2)
_cell_measurement_theta_max 28.9916
_cell_measurement_theta_min 2.8888
_cell_volume 1561.5(12)
_computing_cell_refinement 'CrysAlis RED'
_computing_data_collection 'CrysAlis CCD'
_computing_data_reduction 'CrysAlis RED'
_computing_molecular_graphics
;
 DIAMOND (Brandenburg, 2006)
 MERCURY (Bruno et al. 2002)
;
_computing_publication_material 'WINGX (Farrugia, 1999)'
_computing_structure_refinement 'SHELXL-97 (Sheldrick, 1997)'
_computing_structure_solution 'SHELXL-97 (Sheldrick, 1997)'
_diffrn_ambient_temperature 100(2)
_diffrn_detector_area_resol_mean 10.4223
_diffrn_measured_fraction_theta_full 0.998
_diffrn_measured_fraction_theta_max 0.998
_diffrn_measurement_device_type 'SuperNova, Dual, Cu at zero, Atlas'
_diffrn_measurement_method '\w scans'
_diffrn_radiation_monochromator mirror
_diffrn_radiation_source 'SuperNova (Mo) X-ray Source'
_diffrn_radiation_type MoK\a
_diffrn_radiation_wavelength 0.71073
_diffrn_reflns_av_R_equivalents 0.0372
_diffrn_reflns_av_sigmaI/netI 0.0537
_diffrn_reflns_limit_h_max 11
_diffrn_reflns_limit_h_min -11
_diffrn_reflns_limit_k_max 11
_diffrn_reflns_limit_k_min -13
_diffrn_reflns_limit_l_max 19
_diffrn_reflns_limit_l_min -19
_diffrn_reflns_number 10593
_diffrn_reflns_theta_full 25.00
_diffrn_reflns_theta_max 25.00
_diffrn_reflns_theta_min 2.89
_exptl_absorpt_coefficient_mu 0.809
_exptl_absorpt_correction_T_max 1.00000
_exptl_absorpt_correction_T_min 0.90095
_exptl_absorpt_correction_type multi-scan
_exptl_absorpt_process_details 'Empirical absorption correction (CrysAlis RED, Oxford Diffraction)'
_exptl_crystal_colour yellow
_exptl_crystal_density_diffrn 1.530
_exptl_crystal_density_method 'not measured'
_exptl_crystal_description polyhedral
_exptl_crystal_F_000 736
_exptl_crystal_size_max 0.06
_exptl_crystal_size_mid 0.04
_exptl_crystal_size_min 0.02
_refine_diff_density_max 0.711
_refine_diff_density_min -0.717
_refine_diff_density_rms 0.088
_refine_ls_extinction_method none
_refine_ls_goodness_of_fit_ref 1.048
_refine_ls_hydrogen_treatment mixed
_refine_ls_matrix_type full
_refine_ls_number_parameters 397
_refine_ls_number_reflns 5491
_refine_ls_number_restraints 0
_refine_ls_restrained_S_all 1.048
_refine_ls_R_factor_all 0.0448
_refine_ls_R_factor_gt 0.0366
_refine_ls_shift/su_max 0.001
_refine_ls_shift/su_mean 0.000
_refine_ls_structure_factor_coef Fsqd
_refine_ls_weighting_details 'calc w=1/[\s^2^(Fo^2^)+(0.0323P)^2^+1.7617P] where P=(Fo^2^+2Fc^2^)/3'
_refine_ls_weighting_scheme calc
_refine_ls_wR_factor_gt 0.0853
_refine_ls_wR_factor_ref 0.0890
_reflns_number_gt 4785
_reflns_number_total 5491
_reflns_threshold_expression >2sigma(I)
_cod_data_source_file ic6b01241_si_004.cif
_cod_data_source_block shelxl
_cod_depositor_comments
;
The following automatic conversions were performed:

data item '_symmetry_cell_setting' value 'Triclinic' was changed to
'triclinic' in accordance with the
/home/saulius/struct/COD-crude-data/automatic-downloads/DataCite-retrospective/ACS/depositions/lib/dictionaries/cif_core.dic
dictionary named 'cif_core.dic' version 2.4.2 last updated on
2011-04-26.

Automatic conversion script
Id: cif_fix_values 6909 2019-04-08 15:41:33Z antanas 
;
_cod_database_code 4348495

loop_
_symmetry_equiv_pos_as_xyz
'x, y, z'
'-x, -y, -z'

loop_
_atom_site_label
_atom_site_type_symbol
_atom_site_fract_x
_atom_site_fract_y
_atom_site_fract_z
_atom_site_U_iso_or_equiv
_atom_site_adp_type
_atom_site_occupancy
_atom_site_symmetry_multiplicity
_atom_site_calc_flag
_atom_site_refinement_flags
Ag01 Ag 0.69609(3) 0.22910(2) 0.760094(15) 0.01689(9) Uani 1 1 d .
S1 S 0.89802(10) 0.06865(8) 0.83101(5) 0.01591(19) Uani 1 1 d .
P1 P 0.62365(10) 0.34090(8) 0.65210(5) 0.01199(18) Uani 1 1 d .
O1 O 0.9132(3) 0.1032(2) 0.75004(15) 0.0213(5) Uani 1 1 d .
O2 O 1.0411(3) 0.1081(2) 0.89732(15) 0.0216(5) Uani 1 1 d .
O3 O 0.6473(3) 0.0458(2) 1.21341(15) 0.0248(6) Uani 1 1 d .
O4 O 0.5349(3) 0.1784(2) 1.17734(16) 0.0260(6) Uani 1 1 d .
O5 O 0.6008(3) 0.2559(2) 0.89569(14) 0.0162(5) Uani 1 1 d .
N1 N 0.6104(3) 0.1128(3) 1.16349(18) 0.0193(6) Uani 1 1 d .
N2 N 0.7770(3) 0.1272(3) 0.85562(17) 0.0141(6) Uani 1 1 d .
C1 C 0.7456(4) 0.1212(3) 0.9337(2) 0.0148(7) Uani 1 1 d .
C2 C 0.7947(4) 0.0540(3) 0.9958(2) 0.0156(7) Uani 1 1 d .
H2 H 0.8586 0.0108 0.9863 0.019 Uiso 1 1 calc R
C3 C 0.7508(4) 0.0505(3) 1.0697(2) 0.0158(7) Uani 1 1 d .
H3 H 0.7837 0.0041 1.1089 0.019 Uiso 1 1 calc R
C4 C 0.6581(4) 0.1155(3) 1.0862(2) 0.0154(7) Uani 1 1 d .
C5 C 0.6075(4) 0.1848(3) 1.0275(2) 0.0158(7) Uani 1 1 d .
H5 H 0.5441 0.2280 1.0378 0.019 Uiso 1 1 calc R
C6 C 0.6533(4) 0.1878(3) 0.9542(2) 0.0160(7) Uani 1 1 d .
C7 C 0.6355(4) 0.3880(3) 0.9243(2) 0.0150(7) Uani 1 1 d .
C8 C 0.7755(4) 0.4663(3) 0.9828(2) 0.0191(7) Uani 1 1 d .
H8 H 0.8469 0.4311 1.0066 0.023 Uiso 1 1 calc R
C9 C 0.8077(4) 0.5973(3) 1.0051(2) 0.0225(8) Uani 1 1 d .
H9 H 0.9006 0.6509 1.0446 0.027 Uiso 1 1 calc R
C10 C 0.6999(5) 0.6485(4) 0.9681(2) 0.0249(9) Uani 1 1 d .
H10 H 0.7208 0.7365 0.9831 0.030 Uiso 1 1 calc R
C11 C 0.5620(5) 0.5687(4) 0.9091(2) 0.0219(8) Uani 1 1 d .
H11 H 0.4917 0.6037 0.8835 0.026 Uiso 1 1 calc R
C12 C 0.5286(4) 0.4371(3) 0.8881(2) 0.0179(7) Uani 1 1 d .
H12 H 0.4344 0.3827 0.8497 0.022 Uiso 1 1 calc R
C13 C 0.5550(4) 0.2427(3) 0.5469(2) 0.0139(7) Uani 1 1 d .
C14 C 0.6512(4) 0.1878(3) 0.5178(2) 0.0146(7) Uani 1 1 d .
C15 C 0.5937(4) 0.1130(3) 0.4378(2) 0.0179(7) Uani 1 1 d .
H15 H 0.6568 0.0778 0.4172 0.022 Uiso 1 1 calc R
C16 C 0.4453(4) 0.0894(3) 0.3877(2) 0.0203(8) Uani 1 1 d .
H16 H 0.4092 0.0379 0.3346 0.024 Uiso 1 1 calc R
C17 C 0.3505(4) 0.1427(3) 0.4170(2) 0.0209(8) Uani 1 1 d .
H17 H 0.2500 0.1262 0.3841 0.025 Uiso 1 1 calc R
C18 C 0.4064(4) 0.2202(3) 0.4950(2) 0.0164(7) Uani 1 1 d .
H18 H 0.3443 0.2585 0.5137 0.020 Uiso 1 1 calc R
C19 C 0.8127(4) 0.2099(3) 0.5693(2) 0.0186(7) Uani 1 1 d .
H19A H 0.8348 0.2630 0.6226 0.028 Uiso 1 1 calc R
H19B H 0.8888 0.2533 0.5400 0.028 Uiso 1 1 calc R
H19C H 0.8179 0.1274 0.5782 0.028 Uiso 1 1 calc R
C20 C 0.2140(4) 0.3521(3) 0.6920(2) 0.0191(8) Uani 1 1 d .
H20 H 0.1228 0.2954 0.7028 0.023 Uiso 1 1 calc R
C21 C 0.2345(4) 0.4807(4) 0.6887(2) 0.0212(8) Uani 1 1 d .
H21 H 0.1576 0.5096 0.6976 0.025 Uiso 1 1 calc R
C22 C 0.3684(4) 0.5660(3) 0.6724(2) 0.0204(8) Uani 1 1 d .
H22 H 0.3817 0.6522 0.6697 0.024 Uiso 1 1 calc R
C23 C 0.4833(4) 0.5227(3) 0.6599(2) 0.0172(7) Uani 1 1 d .
H23 H 0.5736 0.5804 0.6487 0.021 Uiso 1 1 calc R
C24 C 0.4650(4) 0.3925(3) 0.66387(19) 0.0124(7) Uani 1 1 d .
C25 C 0.3279(4) 0.3057(3) 0.6792(2) 0.0159(7) Uani 1 1 d .
C26 C 0.2987(4) 0.1652(3) 0.6843(2) 0.0241(8) Uani 1 1 d .
H26A H 0.1983 0.1230 0.6954 0.036 Uiso 1 1 calc R
H26B H 0.3798 0.1606 0.7289 0.036 Uiso 1 1 calc R
H26C H 0.2994 0.1221 0.6319 0.036 Uiso 1 1 calc R
C27 C 0.8097(5) -0.1035(3) 0.8155(2) 0.0226(8) Uani 1 1 d .
H27A H 0.7134 -0.1340 0.7716 0.034 Uiso 1 1 calc R
H27B H 0.7878 -0.1308 0.8667 0.034 Uiso 1 1 calc R
H27C H 0.8800 -0.1393 0.7998 0.034 Uiso 1 1 calc R
C28 C 0.7798(4) 0.4914(3) 0.6431(2) 0.0161(7) Uani 1 1 d .
C29 C 0.7894(4) 0.5204(3) 0.5627(2) 0.0218(8) Uani 1 1 d .
H29 H 0.7185 0.4616 0.5153 0.026 Uiso 1 1 calc R
C30 C 0.9015(5) 0.6342(4) 0.5527(2) 0.0281(9) Uani 1 1 d .
H30 H 0.9066 0.6514 0.4990 0.034 Uiso 1 1 calc R
C31 C 1.0061(5) 0.7223(4) 0.6223(3) 0.0284(9) Uani 1 1 d .
H31 H 1.0818 0.7993 0.6157 0.034 Uiso 1 1 calc R
C32 C 0.9987(4) 0.6963(3) 0.7026(2) 0.0215(8) Uani 1 1 d .
H32 H 1.0695 0.7567 0.7494 0.026 Uiso 1 1 calc R
C33 C 0.8864(4) 0.5808(3) 0.7142(2) 0.0186(7) Uani 1 1 d .
C34 C 0.8831(5) 0.5585(4) 0.8020(2) 0.0261(8) Uani 1 1 d .
H34A H 0.9654 0.6308 0.8414 0.039 Uiso 1 1 calc R
H34B H 0.8985 0.4796 0.8107 0.039 Uiso 1 1 calc R
H34C H 0.7831 0.5510 0.8105 0.039 Uiso 1 1 calc R

loop_
_atom_site_aniso_label
_atom_site_aniso_U_11
_atom_site_aniso_U_22
_atom_site_aniso_U_33
_atom_site_aniso_U_23
_atom_site_aniso_U_13
_atom_site_aniso_U_12
Ag01 0.02084(16) 0.01818(15) 0.01393(15) 0.00475(10) 0.00265(11) 0.01095(12)
S1 0.0176(4) 0.0166(4) 0.0168(4) 0.0051(3) 0.0059(4) 0.0093(4)
P1 0.0127(4) 0.0126(4) 0.0108(4) 0.0026(3) 0.0019(3) 0.0056(4)
O1 0.0229(14) 0.0253(14) 0.0220(13) 0.0093(11) 0.0089(11) 0.0137(12)
O2 0.0178(13) 0.0252(14) 0.0229(14) 0.0052(11) 0.0019(11) 0.0115(12)
O3 0.0357(16) 0.0230(14) 0.0209(14) 0.0126(11) 0.0077(12) 0.0154(13)
O4 0.0339(16) 0.0296(15) 0.0250(14) 0.0067(12) 0.0137(13) 0.0206(14)
O5 0.0241(13) 0.0139(12) 0.0140(12) 0.0021(10) 0.0021(10) 0.0130(11)
N1 0.0186(16) 0.0171(15) 0.0209(16) 0.0029(13) 0.0050(13) 0.0059(14)
N2 0.0168(15) 0.0145(14) 0.0139(14) 0.0031(12) 0.0039(12) 0.0095(13)
C1 0.0145(17) 0.0128(17) 0.0146(17) 0.0008(14) 0.0017(14) 0.0041(14)
C2 0.0167(17) 0.0133(17) 0.0182(18) 0.0018(14) 0.0028(15) 0.0085(15)
C3 0.0189(18) 0.0147(17) 0.0139(17) 0.0040(14) 0.0016(14) 0.0080(15)
C4 0.0162(18) 0.0126(17) 0.0154(17) 0.0006(14) 0.0037(14) 0.0039(15)
C5 0.0163(17) 0.0114(16) 0.0187(18) 0.0012(14) 0.0024(15) 0.0060(15)
C6 0.0166(18) 0.0124(17) 0.0185(18) 0.0029(14) 0.0005(15) 0.0074(15)
C7 0.0218(18) 0.0148(17) 0.0129(17) 0.0051(14) 0.0080(15) 0.0097(15)
C8 0.0148(18) 0.0204(19) 0.0223(19) 0.0072(15) 0.0042(15) 0.0068(16)
C9 0.022(2) 0.0187(19) 0.0211(19) 0.0029(15) 0.0035(16) 0.0034(16)
C10 0.041(2) 0.0146(18) 0.025(2) 0.0058(16) 0.0125(19) 0.0152(18)
C11 0.034(2) 0.025(2) 0.0179(19) 0.0085(16) 0.0088(17) 0.0220(18)
C12 0.0209(19) 0.0217(18) 0.0132(17) 0.0019(14) 0.0046(15) 0.0108(16)
C13 0.0147(17) 0.0103(16) 0.0139(17) 0.0038(13) 0.0035(14) 0.0016(14)
C14 0.0148(17) 0.0118(16) 0.0168(17) 0.0057(14) 0.0062(15) 0.0030(14)
C15 0.0243(19) 0.0135(17) 0.0202(19) 0.0045(14) 0.0097(16) 0.0096(16)
C16 0.027(2) 0.0139(17) 0.0126(17) -0.0008(14) 0.0019(15) 0.0024(16)
C17 0.0193(19) 0.025(2) 0.0158(18) 0.0021(15) -0.0008(15) 0.0087(17)
C18 0.0161(18) 0.0175(18) 0.0154(18) 0.0042(14) 0.0039(14) 0.0061(15)
C19 0.0205(19) 0.0211(19) 0.0190(18) 0.0030(15) 0.0082(16) 0.0119(16)
C20 0.0157(18) 0.025(2) 0.0159(18) 0.0018(15) 0.0034(15) 0.0075(16)
C21 0.0183(19) 0.028(2) 0.0186(19) -0.0018(16) 0.0024(15) 0.0130(17)
C22 0.025(2) 0.0163(18) 0.0221(19) 0.0017(15) 0.0022(16) 0.0137(17)
C23 0.0171(18) 0.0189(18) 0.0141(17) 0.0026(14) 0.0024(15) 0.0064(15)
C24 0.0133(17) 0.0149(17) 0.0085(16) 0.0017(13) 0.0007(13) 0.0061(14)
C25 0.0176(18) 0.0187(18) 0.0092(16) 0.0019(14) 0.0007(14) 0.0064(15)
C26 0.021(2) 0.0214(19) 0.031(2) 0.0097(17) 0.0096(17) 0.0078(17)
C27 0.031(2) 0.0201(19) 0.022(2) 0.0050(16) 0.0089(17) 0.0153(18)
C28 0.0149(17) 0.0133(17) 0.0208(18) 0.0006(14) 0.0031(15) 0.0075(15)
C29 0.023(2) 0.0203(19) 0.024(2) 0.0066(16) 0.0076(16) 0.0087(17)
C30 0.030(2) 0.031(2) 0.025(2) 0.0115(18) 0.0141(18) 0.0088(19)
C31 0.025(2) 0.021(2) 0.039(2) 0.0076(18) 0.0147(19) 0.0051(18)
C32 0.0162(18) 0.0199(19) 0.029(2) 0.0008(16) 0.0066(16) 0.0077(16)
C33 0.0165(18) 0.0187(18) 0.0238(19) 0.0027(15) 0.0063(15) 0.0101(16)
C34 0.024(2) 0.025(2) 0.023(2) 0.0017(16) 0.0047(17) 0.0044(17)

loop_
_atom_type_symbol
_atom_type_description
_atom_type_scat_dispersion_real
_atom_type_scat_dispersion_imag
_atom_type_scat_source
C C 0.0033 0.0016 'International Tables Vol C Tables 4.2.6.8 and 6.1.1.4'
H H 0.0000 0.0000 'International Tables Vol C Tables 4.2.6.8 and 6.1.1.4'
N N 0.0061 0.0033 'International Tables Vol C Tables 4.2.6.8 and 6.1.1.4'
O O 0.0106 0.0060 'International Tables Vol C Tables 4.2.6.8 and 6.1.1.4'
P P 0.1023 0.0942 'International Tables Vol C Tables 4.2.6.8 and 6.1.1.4'
Ag Ag -0.8971 1.1015 'International Tables Vol C Tables 4.2.6.8 and 6.1.1.4'
S S 0.1246 0.1234 'International Tables Vol C Tables 4.2.6.8 and 6.1.1.4'

loop_
_geom_angle_atom_site_label_1
_geom_angle_atom_site_label_2
_geom_angle_atom_site_label_3
_geom_angle
N2 Ag01 P1 175.83(7)
O2 S1 O1 116.94(15)
O2 S1 N2 111.96(15)
O1 S1 N2 105.50(13)
O2 S1 C27 106.77(16)
O1 S1 C27 106.55(16)
N2 S1 C27 108.82(16)
C13 P1 C28 103.95(15)
C13 P1 C24 105.67(15)
C28 P1 C24 103.85(15)
C13 P1 Ag01 113.11(10)
C28 P1 Ag01 115.78(11)
C24 P1 Ag01 113.37(10)
C6 O5 C7 116.6(3)
O3 N1 O4 122.4(3)
O3 N1 C4 118.9(3)
O4 N1 C4 118.7(3)
C1 N2 S1 120.9(2)
C1 N2 Ag01 126.2(2)
S1 N2 Ag01 112.53(14)
N2 C1 C2 127.1(3)
N2 C1 C6 117.5(3)
C2 C1 C6 115.4(3)
C3 C2 C1 122.0(3)
C2 C3 C4 120.3(3)
C3 C4 C5 120.2(3)
C3 C4 N1 121.2(3)
C5 C4 N1 118.6(3)
C6 C5 C4 118.6(3)
C5 C6 O5 118.1(3)
C5 C6 C1 123.4(3)
O5 C6 C1 118.4(3)
C12 C7 C8 121.7(3)
C12 C7 O5 116.7(3)
C8 C7 O5 121.5(3)
C9 C8 C7 119.1(3)
C8 C9 C10 119.6(4)
C11 C10 C9 120.2(3)
C12 C11 C10 120.1(3)
C7 C12 C11 119.2(4)
C18 C13 C14 119.4(3)
C18 C13 P1 120.5(2)
C14 C13 P1 120.1(3)
C15 C14 C13 118.1(3)
C15 C14 C19 119.6(3)
C13 C14 C19 122.3(3)
C16 C15 C14 121.9(3)
C15 C16 C17 119.7(3)
C18 C17 C16 119.4(3)
C17 C18 C13 121.3(3)
C21 C20 C25 121.3(3)
C22 C21 C20 120.2(3)
C21 C22 C23 119.8(3)
C22 C23 C24 120.7(3)
C25 C24 C23 119.4(3)
C25 C24 P1 121.1(2)
C23 C24 P1 119.5(2)
C24 C25 C20 118.7(3)
C24 C25 C26 122.8(3)
C20 C25 C26 118.5(3)
C33 C28 C29 119.0(3)
C33 C28 P1 121.8(3)
C29 C28 P1 119.1(3)
C30 C29 C28 121.3(4)
C31 C30 C29 119.8(3)
C30 C31 C32 120.1(4)
C31 C32 C33 121.0(4)
C32 C33 C28 118.8(3)
C32 C33 C34 118.7(3)
C28 C33 C34 122.5(3)

loop_
_geom_bond_atom_site_label_1
_geom_bond_atom_site_label_2
_geom_bond_distance
Ag01 N2 2.179(3)
Ag01 P1 2.3736(10)
S1 O2 1.439(3)
S1 O1 1.443(2)
S1 N2 1.615(3)
S1 C27 1.765(4)
P1 C13 1.828(3)
P1 C28 1.831(4)
P1 C24 1.833(3)
O3 N1 1.232(3)
O4 N1 1.234(3)
O5 C6 1.392(4)
O5 C7 1.405(4)
N1 C4 1.444(4)
N2 C1 1.387(4)
C1 C2 1.410(4)
C1 C6 1.411(4)
C2 C3 1.372(5)
C3 C4 1.380(4)
C4 C5 1.396(5)
C5 C6 1.370(5)
C7 C12 1.368(5)
C7 C8 1.386(5)
C8 C9 1.382(5)
C9 C10 1.394(5)
C10 C11 1.383(6)
C11 C12 1.382(5)
C13 C18 1.399(5)
C13 C14 1.409(4)
C14 C15 1.388(5)
C14 C19 1.499(5)
C15 C16 1.384(5)
C16 C17 1.388(5)
C17 C18 1.375(5)
C20 C21 1.382(5)
C20 C25 1.401(5)
C21 C22 1.377(5)
C22 C23 1.386(5)
C23 C24 1.408(5)
C24 C25 1.397(5)
C25 C26 1.501(5)
C28 C33 1.401(5)
C28 C29 1.406(5)
C29 C30 1.376(5)
C30 C31 1.375(6)
C31 C32 1.391(5)
C32 C33 1.399(5)
C33 C34 1.496(5)
